data_4106198
loop_
_publ_author_name
'Ayumi Takaoka'
'Neal P. Mankad'
'Jonas C. Peters'

_publ_contact_author 'Jonas C. Peters'
_publ_contact_author_email jpeters@caltech.edu
_publ_section_title
;
 Dinitrogen Complexes of Sulfur-Ligated Iron
;
_journal_name_full 'Journal of the American Chemical Society'
_journal_page_first 8440
_journal_page_last 8443
_journal_paper_doi 10.1021/ja2020907
_journal_volume 133
_journal_year 2011
_chemical_formula_sum 'C70 H104 Fe2 P4 S2 Si2'
_chemical_formula_weight 1301.41
_chemical_name_common '[[SiPipr2S]Fe]2'
_space_group_IT_number 14
_symmetry_cell_setting monoclinic
_symmetry_space_group_name_Hall '-P 2yn'
_symmetry_space_group_name_H-M 'P 1 21/n 1'
_atom_sites_solution_hydrogens geom
_atom_sites_solution_primary direct
_atom_sites_solution_secondary difmap
_audit_creation_method SHELXL-97
_cell_angle_alpha 90.00
_cell_angle_beta 90.993(8)
_cell_angle_gamma 90.00
_cell_formula_units_Z 2
_cell_length_a 12.2792(14)
_cell_length_b 18.8853(18)
_cell_length_c 14.6011(19)
_cell_measurement_reflns_used 6264
_cell_measurement_temperature 100(2)
_cell_measurement_theta_max 23.70
_cell_measurement_theta_min 2.40
_cell_volume 3385.4(7)
_computing_cell_refinement 'SAINT-Plus v7.66A (Bruker-AXS, 2009)'
_computing_data_collection 'APEX2 v2009.7-0 (Bruker-AXS, 2009)'
_computing_data_reduction 'SAINT-Plus v7.66A (Bruker-AXS, 2009)'
_computing_structure_refinement 'SHELXL-97 (Sheldrick, 1997)'
_computing_structure_solution 'SHELXS-97 (Sheldrick, 1990)'
_diffrn_ambient_temperature 100(2)
_diffrn_detector_area_resol_mean 8.3
_diffrn_measured_fraction_theta_full 0.993
_diffrn_measured_fraction_theta_max 0.993
_diffrn_measurement_device_type 'Bruker KAPPA APEX II'
_diffrn_measurement_method '\w and \f scans'
_diffrn_radiation_monochromator graphite
_diffrn_radiation_source 'fine-focus sealed tube'
_diffrn_radiation_type MoK\a
_diffrn_radiation_wavelength 0.71073
_diffrn_reflns_av_R_equivalents 0.2393
_diffrn_reflns_av_sigmaI/netI 0.1868
_diffrn_reflns_limit_h_max 14
_diffrn_reflns_limit_h_min -15
_diffrn_reflns_limit_k_max 23
_diffrn_reflns_limit_k_min -23
_diffrn_reflns_limit_l_max 16
_diffrn_reflns_limit_l_min -18
_diffrn_reflns_number 47126
_diffrn_reflns_theta_full 26.05
_diffrn_reflns_theta_max 26.05
_diffrn_reflns_theta_min 1.98
_diffrn_standards_decay_% 0
_diffrn_standards_interval_count 0
_diffrn_standards_interval_time 0
_diffrn_standards_number 0
_exptl_absorpt_coefficient_mu 0.660
_exptl_absorpt_correction_T_max 0.9309
_exptl_absorpt_correction_T_min 0.8471
_exptl_absorpt_correction_type multi-scan
_exptl_absorpt_process_details 'SADABS v2008/1 (Bruker-AXS, 2008)'
_exptl_crystal_density_diffrn 1.277
_exptl_crystal_F_000 1392
_exptl_crystal_size_max 0.26
_exptl_crystal_size_mid 0.11
_exptl_crystal_size_min 0.11
_refine_diff_density_max 1.881
_refine_diff_density_min -1.043
_refine_diff_density_rms 0.168
_refine_ls_extinction_method none
_refine_ls_goodness_of_fit_ref 1.613
_refine_ls_hydrogen_treatment constr
_refine_ls_matrix_type full
_refine_ls_number_parameters 348
_refine_ls_number_reflns 6631
_refine_ls_number_restraints 47
_refine_ls_restrained_S_all 1.611
_refine_ls_R_factor_all 0.2502
_refine_ls_R_factor_gt 0.1426
_refine_ls_shift/su_max 0.033
_refine_ls_shift/su_mean 0.002
_refine_ls_structure_factor_coef Fsqd
_refine_ls_weighting_details 'calc w=1/[\s^2^(Fo^2^)+(0.1000P)^2^+0.0000P] where P=(Fo^2^+2Fc^2^)/3'
_refine_ls_weighting_scheme calc
_refine_ls_wR_factor_gt 0.3305
_refine_ls_wR_factor_ref 0.3619
_reflns_number_gt 3136
_reflns_number_total 6631
_reflns_threshold_expression >2sigma(I)
_cod_data_source_file ja2020907_si_001_4.cif
_cod_data_source_block ayt072
_cod_original_sg_symbol_H-M 'P 1 21/n 1 '
_cod_database_code 4106198

loop_
_symmetry_equiv_pos_as_xyz
'x, y, z'
'-x+1/2, y+1/2, -z+1/2'
'-x, -y, -z'
'x-1/2, -y-1/2, z-1/2'

loop_
_atom_site_label
_atom_site_type_symbol
_atom_site_fract_x
_atom_site_fract_y
_atom_site_fract_z
_atom_site_U_iso_or_equiv
_atom_site_adp_type
_atom_site_occupancy
_atom_site_symmetry_multiplicity
_atom_site_calc_flag
_atom_site_refinement_flags
_atom_site_disorder_assembly
_atom_site_disorder_group
Fe1 Fe 0.91378(12) 0.08210(7) 0.50298(14) 0.0399(6) Uani 1 1 d . . .
S2 S 1.0911(2) 0.04335(12) 0.5010(3) 0.0435(9) Uani 1 1 d . . .
P2 P 0.8525(3) 0.12245(14) 0.3629(3) 0.0449(10) Uani 1 1 d D . .
C28 C 0.7059(12) 0.1149(9) 0.3233(15) 0.042(7) Uiso 0.61(3) 1 d PD A 1
C29 C 0.6356(15) 0.1711(12) 0.3670(16) 0.052(8) Uiso 0.61(3) 1 d PD A 1
C30 C 0.6656(17) 0.0386(10) 0.3361(16) 0.045(7) Uiso 0.61(3) 1 d PD A 1
C28B C 0.7156(16) 0.0975(14) 0.311(2) 0.049(11) Uiso 0.39(3) 1 d PD A 2
C29B C 0.712(3) 0.0166(13) 0.299(2) 0.041(10) Uiso 0.39(3) 1 d PD A 2
C30B C 0.632(2) 0.123(2) 0.381(3) 0.080(16) Uiso 0.39(3) 1 d PD A 2
Si Si 0.9917(3) 0.19202(13) 0.5048(3) 0.0436(10) Uani 1 1 d . . .
C17 C 1.2983(9) 0.1021(5) 0.4982(9) 0.042(3) Uani 1 1 d . A .
H17 H 1.3260 0.0552 0.4953 0.051 Uiso 1 1 calc R . .
C12 C 0.8744(10) 0.2170(5) 0.3402(10) 0.045(4) Uani 1 1 d . A .
C6 C 0.8730(9) 0.2166(5) 0.6618(9) 0.039(3) Uani 1 1 d . . .
C16 C 1.3703(9) 0.1595(6) 0.4969(10) 0.052(4) Uani 1 1 d . . .
H16 H 1.4462 0.1514 0.4909 0.063 Uiso 1 1 calc R . .
C1 C 0.9467(9) 0.2475(5) 0.6036(9) 0.042(3) Uani 1 1 d . A .
C7 C 0.9499(9) 0.2475(5) 0.4011(9) 0.038(3) Uani 1 1 d . A .
C5 C 0.8200(11) 0.2557(5) 0.7287(9) 0.048(4) Uani 1 1 d . A .
H5 H 0.7648 0.2336 0.7635 0.058 Uiso 1 1 calc R . .
C19 C 0.9443(12) 0.0873(6) 0.7425(11) 0.066(5) Uani 1 1 d . . .
H19 H 0.9458 0.0345 0.7378 0.079 Uiso 1 1 calc R A .
C20 C 1.0594(11) 0.1126(5) 0.7341(10) 0.054(4) Uani 1 1 d . A .
H20A H 1.0624 0.1637 0.7458 0.082 Uiso 1 1 calc R . .
H20B H 1.0849 0.1029 0.6721 0.082 Uiso 1 1 calc R . .
H20C H 1.1060 0.0878 0.7789 0.082 Uiso 1 1 calc R . .
C15 C 1.3315(10) 0.2275(5) 0.5044(11) 0.065(5) Uani 1 1 d . A .
H15 H 1.3808 0.2662 0.5068 0.078 Uiso 1 1 calc R . .
C11 C 0.8300(11) 0.2541(6) 0.2652(11) 0.064(4) Uani 1 1 d . . .
H11 H 0.7811 0.2311 0.2238 0.076 Uiso 1 1 calc R A .
C18 C 1.1890(9) 0.1126(5) 0.5034(10) 0.044(3) Uani 1 1 d . . .
C10 C 0.8575(13) 0.3242(6) 0.2517(11) 0.065(5) Uani 1 1 d . A .
H10 H 0.8214 0.3516 0.2058 0.077 Uiso 1 1 calc R . .
C3 C 0.9238(12) 0.3553(6) 0.6913(9) 0.057(4) Uani 1 1 d . A .
H3 H 0.9432 0.4034 0.7013 0.069 Uiso 1 1 calc R . .
C9 C 0.9385(15) 0.3536(6) 0.3064(10) 0.072(5) Uani 1 1 d . . .
H9 H 0.9634 0.4001 0.2931 0.087 Uiso 1 1 calc R A .
C14 C 1.2193(11) 0.2396(5) 0.5086(11) 0.066(5) Uani 1 1 d . . .
H14 H 1.1935 0.2869 0.5120 0.079 Uiso 1 1 calc R A .
C4 C 0.8459(12) 0.3259(6) 0.7458(11) 0.069(5) Uani 1 1 d . . .
H4 H 0.8115 0.3523 0.7926 0.082 Uiso 1 1 calc R A .
C8 C 0.9848(12) 0.3172(5) 0.3806(10) 0.058(4) Uani 1 1 d . A .
H8 H 1.0398 0.3392 0.4174 0.069 Uiso 1 1 calc R . .
C2 C 0.9767(11) 0.3178(5) 0.6214(10) 0.055(4) Uani 1 1 d . . .
H2 H 1.0320 0.3400 0.5868 0.066 Uiso 1 1 calc R A .
C21 C 0.9044(17) 0.1062(9) 0.8424(12) 0.109(5) Uani 1 1 d . A .
H21A H 0.9678 0.1141 0.8828 0.163 Uiso 1 1 calc R . .
H21B H 0.8611 0.0669 0.8661 0.163 Uiso 1 1 calc R . .
H21C H 0.8597 0.1492 0.8398 0.163 Uiso 1 1 calc R . .
C25 C 0.9349(11) 0.0842(7) 0.2696(10) 0.057(4) Uani 1 1 d . A .
H25 H 0.9429 0.0331 0.2864 0.068 Uiso 1 1 calc R . .
C26 C 1.0530(11) 0.1131(6) 0.2709(10) 0.060(4) Uani 1 1 d . . .
H26A H 1.1005 0.0797 0.2392 0.089 Uiso 1 1 calc R A .
H26B H 1.0785 0.1187 0.3344 0.089 Uiso 1 1 calc R . .
H26C H 1.0547 0.1590 0.2397 0.089 Uiso 1 1 calc R . .
C101 C 1.1549(19) 0.4664(9) 0.4984(16) 0.062(6) Uiso 0.745(19) 1 d PD B 1
C102 C 1.1822(13) 0.5397(8) 0.5237(14) 0.049(5) Uiso 0.745(19) 1 d PD B 1
C103 C 1.2861(11) 0.5706(6) 0.4826(11) 0.038(4) Uiso 0.745(19) 1 d PD B 1
C104 C 1.3057(13) 0.6483(7) 0.5056(15) 0.038(4) Uiso 0.745(19) 1 d PD B 1
C105 C 1.4076(16) 0.6780(10) 0.4729(15) 0.076(6) Uiso 0.745(19) 1 d PD B 1
C201 C 1.158(5) 0.469(2) 0.463(5) 0.062(6) Uiso 0.255(19) 1 d PD B 2
C202 C 1.191(4) 0.544(2) 0.468(4) 0.054(16) Uiso 0.255(19) 1 d PD B 2
C203 C 1.257(5) 0.566(3) 0.553(3) 0.09(2) Uiso 0.255(19) 1 d PD B 2
C204 C 1.326(11) 0.633(6) 0.540(5) 0.26(9) Uiso 0.255(19) 1 d PD B 2
C205 C 1.331(6) 0.656(3) 0.444(4) 0.076(6) Uiso 0.255(19) 1 d PD B 2
P1 P 0.8567(2) 0.12094(13) 0.6440(3) 0.0447(10) Uani 1 1 d D A .
C22 C 0.7220(12) 0.0971(8) 0.6900(11) 0.049(4) Uiso 0.78(3) 1 d PD A 1
C23 C 0.6341(13) 0.1124(11) 0.6133(13) 0.064(6) Uiso 0.78(3) 1 d PD A 1
C24 C 0.7157(13) 0.0150(7) 0.7092(12) 0.043(5) Uiso 0.78(3) 1 d PD A 1
C22B C 0.7114(18) 0.1128(17) 0.675(3) 0.049(4) Uiso 0.22(3) 1 d PD A 2
C23B C 0.636(2) 0.162(2) 0.615(3) 0.029(15) Uiso 0.22(3) 1 d PD A 2
C24B C 0.670(3) 0.0352(19) 0.661(4) 0.037(16) Uiso 0.22(3) 1 d PD A 2
C27 C 0.8837(17) 0.0831(9) 0.1749(12) 0.109(5) Uani 1 1 d . . .
H27A H 0.9077 0.1247 0.1406 0.163 Uiso 1 1 calc R A .
H27B H 0.8042 0.0838 0.1797 0.163 Uiso 1 1 calc R . .
H27C H 0.9060 0.0400 0.1429 0.163 Uiso 1 1 calc R . .
C13 C 1.1422(9) 0.1829(5) 0.5077(9) 0.043(4) Uani 1 1 d . A .

loop_
_atom_site_aniso_label
_atom_site_aniso_U_11
_atom_site_aniso_U_22
_atom_site_aniso_U_33
_atom_site_aniso_U_23
_atom_site_aniso_U_13
_atom_site_aniso_U_12
Fe1 0.0219(9) 0.0124(7) 0.0854(16) 0.0004(8) 0.0015(8) -0.0003(6)
S2 0.0228(16) 0.0144(11) 0.093(3) -0.0005(14) 0.0011(16) -0.0032(11)
P2 0.0313(19) 0.0210(13) 0.082(3) 0.0021(15) -0.0048(17) -0.0007(12)
Si 0.0295(19) 0.0083(11) 0.093(3) 0.0014(14) -0.0006(18) -0.0008(11)
C17 0.022(7) 0.025(5) 0.080(11) -0.004(6) -0.002(6) -0.006(4)
C12 0.039(8) 0.016(5) 0.079(11) 0.001(6) 0.001(7) 0.004(5)
C6 0.031(7) 0.021(5) 0.066(10) -0.001(5) -0.010(6) 0.010(5)
C16 0.017(6) 0.037(6) 0.104(13) -0.002(7) 0.000(7) -0.008(5)
C1 0.029(7) 0.020(5) 0.077(11) 0.000(6) -0.006(7) 0.009(5)
C7 0.030(7) 0.013(4) 0.073(10) 0.006(5) 0.007(6) 0.012(4)
C5 0.058(9) 0.028(6) 0.058(10) -0.002(6) -0.002(7) 0.008(6)
C19 0.081(11) 0.016(5) 0.101(13) 0.013(6) 0.021(9) 0.018(6)
C20 0.071(10) 0.019(5) 0.072(11) 0.005(6) -0.006(8) 0.008(6)
C15 0.031(8) 0.018(5) 0.146(15) 0.000(7) 0.003(8) -0.017(5)
C11 0.060(10) 0.029(6) 0.103(14) 0.001(7) 0.011(9) 0.000(6)
C18 0.026(7) 0.018(5) 0.089(11) -0.002(6) -0.004(7) -0.009(4)
C10 0.094(13) 0.031(6) 0.068(12) 0.002(7) -0.012(9) 0.002(7)
C3 0.086(11) 0.028(6) 0.057(11) -0.013(6) -0.004(9) -0.005(6)
C9 0.147(17) 0.022(6) 0.048(12) 0.004(6) 0.006(10) -0.014(8)
C14 0.047(9) 0.014(5) 0.136(15) 0.000(7) -0.006(9) -0.010(5)
C4 0.081(12) 0.021(6) 0.104(14) 0.017(7) 0.007(10) 0.002(6)
C8 0.071(10) 0.021(6) 0.081(13) -0.011(6) 0.001(8) -0.003(6)
C2 0.073(10) 0.026(6) 0.065(11) -0.010(6) -0.001(8) -0.016(6)
C21 0.154(14) 0.109(10) 0.062(10) -0.009(8) 0.012(9) 0.063(10)
C25 0.066(10) 0.046(7) 0.058(11) -0.012(7) -0.010(8) 0.022(7)
C26 0.059(10) 0.031(6) 0.089(12) 0.012(7) 0.005(8) 0.002(6)
P1 0.0291(18) 0.0175(12) 0.088(3) -0.0013(15) 0.0065(17) -0.0021(12)
C27 0.154(14) 0.109(10) 0.062(10) -0.009(8) 0.012(9) 0.063(10)
C13 0.021(6) 0.014(4) 0.093(11) 0.007(5) -0.004(6) -0.010(4)

loop_
_atom_type_symbol
_atom_type_description
_atom_type_scat_dispersion_real
_atom_type_scat_dispersion_imag
_atom_type_scat_source
C C 0.0033 0.0016 'International Tables Vol C Tables 4.2.6.8 and 6.1.1.4'
H H 0.0000 0.0000 'International Tables Vol C Tables 4.2.6.8 and 6.1.1.4'
Si Si 0.0817 0.0704 'International Tables Vol C Tables 4.2.6.8 and 6.1.1.4'
P P 0.1023 0.0942 'International Tables Vol C Tables 4.2.6.8 and 6.1.1.4'
S S 0.1246 0.1234 'International Tables Vol C Tables 4.2.6.8 and 6.1.1.4'
Fe Fe 0.3463 0.8444 'International Tables Vol C Tables 4.2.6.8 and 6.1.1.4'

loop_
_geom_angle_atom_site_label_1
_geom_angle_atom_site_label_2
_geom_angle_atom_site_label_3
_geom_angle
_geom_angle_site_symmetry_3
Si Fe1 P2 80.78(13) .
Si Fe1 S2 83.84(11) .
P2 Fe1 S2 112.97(14) .
Si Fe1 P1 80.45(13) .
P2 Fe1 P1 126.12(13) .
S2 Fe1 P1 114.53(15) .
Si Fe1 S2 156.66(13) 3_756
P2 Fe1 S2 107.58(14) 3_756
S2 Fe1 S2 72.82(11) 3_756
P1 Fe1 S2 109.39(13) 3_756
C18 S2 Fe1 114.0(4) .
C18 S2 Fe1 138.8(4) 3_756
Fe1 S2 Fe1 107.18(11) 3_756
C12 P2 C25 99.3(6) .
C12 P2 C28 99.2(7) .
C25 P2 C28 105.9(8) .
C12 P2 C28B 107.6(9) .
C25 P2 C28B 95.8(10) .
C28 P2 C28B 11.9(9) .
C12 P2 Fe1 115.9(5) .
C25 P2 Fe1 110.5(4) .
C28 P2 Fe1 123.0(6) .
C28B P2 Fe1 123.2(9) .
C29 C28 C30 114.7(15) .
C29 C28 P2 111.4(12) .
C30 C28 P2 110.0(12) .
C30B C28B C29B 112(2) .
C30B C28B P2 104.8(16) .
C29B C28B P2 108.6(15) .
C13 Si C1 109.9(5) .
C13 Si C7 108.9(5) .
C1 Si C7 103.0(5) .
C13 Si Fe1 109.4(3) .
C1 Si Fe1 112.8(4) .
C7 Si Fe1 112.5(4) .
C18 C17 C16 120.8(10) .
C7 C12 C11 122.3(10) .
C7 C12 P2 112.6(9) .
C11 C12 P2 124.8(10) .
C1 C6 C5 121.8(10) .
C1 C6 P1 113.5(8) .
C5 C6 P1 124.7(9) .
C15 C16 C17 120.2(11) .
C6 C1 C2 117.3(11) .
C6 C1 Si 116.3(8) .
C2 C1 Si 126.3(10) .
C12 C7 C8 116.7(12) .
C12 C7 Si 116.4(8) .
C8 C7 Si 126.9(10) .
C4 C5 C6 121.6(13) .
C20 C19 C21 108.1(14) .
C20 C19 P1 110.8(9) .
C21 C19 P1 116.3(10) .
C16 C15 C14 119.9(10) .
C10 C11 C12 119.8(14) .
C17 C18 C13 121.9(9) .
C17 C18 S2 124.0(8) .
C13 C18 S2 114.0(8) .
C11 C10 C9 118.6(14) .
C4 C3 C2 123.5(11) .
C10 C9 C8 122.0(12) .
C15 C14 C13 122.0(10) .
C3 C4 C5 116.3(14) .
C9 C8 C7 120.0(13) .
C1 C2 C3 119.1(12) .
C27 C25 C26 113.0(14) .
C27 C25 P2 117.0(10) .
C26 C25 P2 112.1(9) .
C101 C102 C103 116.6(14) .
C104 C103 C102 114.2(12) .
C105 C104 C103 115.5(14) .
C201 C202 C203 116(3) .
C202 C203 C204 114(2) .
C205 C204 C203 113(2) .
C6 P1 C22 106.5(6) .
C6 P1 C22B 98.6(11) .
C22 P1 C22B 12.1(12) .
C6 P1 C19 99.4(6) .
C22 P1 C19 98.2(7) .
C22B P1 C19 108.9(13) .
C6 P1 Fe1 114.0(4) .
C22 P1 Fe1 122.2(5) .
C22B P1 Fe1 120.0(13) .
C19 P1 Fe1 113.2(4) .
C23 C22 C24 105.9(13) .
C23 C22 P1 107.7(10) .
C24 C22 P1 110.6(10) .
C24B C22B C23B 107(2) .
C24B C22B P1 111(2) .
C23B C22B P1 111.9(19) .
C14 C13 C18 115.1(10) .
C14 C13 Si 126.2(8) .
C18 C13 Si 118.6(7) .

loop_
_geom_bond_atom_site_label_1
_geom_bond_atom_site_label_2
_geom_bond_distance
_geom_bond_site_symmetry_2
Fe1 Si 2.286(3) .
Fe1 P2 2.297(4) .
Fe1 S2 2.297(3) .
Fe1 P1 2.306(4) .
Fe1 S2 2.371(3) 3_756
S2 C18 1.777(10) .
S2 Fe1 2.371(3) 3_756
P2 C12 1.836(10) .
P2 C25 1.857(13) .
P2 C28 1.887(15) .
P2 C28B 1.891(19) .
C28 C29 1.517(17) .
C28 C30 1.535(16) .
C28B C30B 1.533(19) .
C28B C29B 1.538(18) .
Si C13 1.856(11) .
Si C1 1.874(12) .
Si C7 1.906(12) .
C17 C18 1.360(15) .
C17 C16 1.399(14) .
C12 C7 1.398(16) .
C12 C11 1.402(18) .
C6 C1 1.381(16) .
C6 C5 1.395(16) .
C6 P1 1.836(10) .
C16 C15 1.374(15) .
C1 C2 1.402(14) .
C7 C8 1.418(14) .
C5 C4 1.386(15) .
C19 C20 1.499(17) .
C19 C21 1.59(2) .
C19 P1 1.891(15) .
C15 C14 1.399(17) .
C11 C10 1.381(16) .
C18 C13 1.448(13) .
C10 C9 1.381(19) .
C3 C4 1.372(18) .
C3 C2 1.410(17) .
C9 C8 1.396(18) .
C14 C13 1.428(14) .
C25 C27 1.51(2) .
C25 C26 1.549(17) .
C101 C102 1.471(17) .
C102 C103 1.535(15) .
C103 C104 1.524(14) .
C104 C105 1.458(18) .
C201 C202 1.47(2) .
C202 C203 1.53(2) .
C203 C204 1.53(2) .
C204 C205 1.47(2) .
P1 C22 1.851(14) .
P1 C22B 1.85(2) .
C22 C23 1.569(16) .
C22 C24 1.577(15) .
C22B C24B 1.562(19) .
C22B C23B 1.57(2) .
